data_4329052
loop_
_publ_author_name
'Qiuxia Han'
'Lejie Zhang'
'Cheng He'
'Jiangyang Niu'
'Chunying Duan'

_publ_section_title
;
 Metal-Organic Frameworks with Phosphotungstate Incorporated for
 Hydrolytic Cleavage of a DNA-Model Phosphodiester
;
_journal_name_full 'Inorganic Chemistry'
_journal_page_first 5118
_journal_page_last 5127
_journal_paper_doi 10.1021/ic202685e
_journal_volume 51
_journal_year 2012
_chemical_formula_sum 'C70 H56 N14 O97 P2 W24 Zn3'
_chemical_formula_weight 7315.74
_chemical_name_systematic
; 
 ? 
;
_space_group_IT_number 2
_symmetry_cell_setting triclinic
_symmetry_space_group_name_Hall '-P 1'
_symmetry_space_group_name_H-M 'P -1'
_atom_sites_solution_hydrogens geom
_atom_sites_solution_primary direct
_atom_sites_solution_secondary difmap
_audit_creation_method SHELXL-97
_cell_angle_alpha 97.541(2)
_cell_angle_beta 91.323(2)
_cell_angle_gamma 97.644(2)
_cell_formula_units_Z 1
_cell_length_a 12.5305(4)
_cell_length_b 16.1251(5)
_cell_length_c 16.4694(5)
_cell_measurement_reflns_used 8084
_cell_measurement_temperature 293(2)
_cell_measurement_theta_max 27.475
_cell_measurement_theta_min 2.425
_cell_volume 3266.85(18)
_computing_cell_refinement 'Bruker SMART'
_computing_data_collection 'Bruker SMART'
_computing_data_reduction 'Bruker SAINT'
_computing_molecular_graphics 'Bruker SHELXTL'
_computing_publication_material 'Bruker SHELXTL'
_computing_structure_refinement 'SHELXL-97 (Sheldrick, 1997)'
_computing_structure_solution 'SHELXS-97 (Sheldrick, 1990)'
_diffrn_ambient_temperature 293(2)
_diffrn_measured_fraction_theta_full 0.994
_diffrn_measured_fraction_theta_max 0.994
_diffrn_measurement_device_type 'CCD area detector'
_diffrn_measurement_method 'phi and omega scans'
_diffrn_radiation_monochromator graphite
_diffrn_radiation_source 'fine-focus sealed tube'
_diffrn_radiation_type MoK\a
_diffrn_radiation_wavelength 0.71073
_diffrn_reflns_av_R_equivalents 0.0455
_diffrn_reflns_av_sigmaI/netI 0.0498
_diffrn_reflns_limit_h_max 14
_diffrn_reflns_limit_h_min -14
_diffrn_reflns_limit_k_max 19
_diffrn_reflns_limit_k_min -19
_diffrn_reflns_limit_l_max 19
_diffrn_reflns_limit_l_min -19
_diffrn_reflns_number 32492
_diffrn_reflns_theta_full 25.00
_diffrn_reflns_theta_max 25.00
_diffrn_reflns_theta_min 1.94
_exptl_absorpt_coefficient_mu 21.705
_exptl_absorpt_correction_T_max 0.0921
_exptl_absorpt_correction_T_min 0.0706
_exptl_absorpt_correction_type multi-scan
_exptl_absorpt_process_details SADABS
_exptl_crystal_colour 'pale green'
_exptl_crystal_density_diffrn 3.719
_exptl_crystal_description Block
_exptl_crystal_F_000 3246
_exptl_crystal_size_max 0.26
_exptl_crystal_size_mid 0.23
_exptl_crystal_size_min 0.21
_refine_diff_density_max 2.579
_refine_diff_density_min -3.009
_refine_diff_density_rms 0.453
_refine_ls_extinction_method none
_refine_ls_goodness_of_fit_ref 1.080
_refine_ls_hydrogen_treatment 'riding mode'
_refine_ls_matrix_type full
_refine_ls_number_parameters 991
_refine_ls_number_reflns 11428
_refine_ls_number_restraints 240
_refine_ls_restrained_S_all 1.072
_refine_ls_R_factor_all 0.0851
_refine_ls_R_factor_gt 0.0824
_refine_ls_shift/su_max 0.003
_refine_ls_shift/su_mean 0.000
_refine_ls_structure_factor_coef Fsqd
_refine_ls_weighting_details 'calc w=1/[\s^2^(Fo^2^)+(0.0599P)^2^+720.5928P] where P=(Fo^2^+2Fc^2^)/3'
_refine_ls_weighting_scheme calc
_refine_ls_wR_factor_gt 0.2087
_refine_ls_wR_factor_ref 0.2102
_reflns_number_gt 10886
_reflns_number_total 11428
_reflns_threshold_expression >2sigma(I)
_cod_data_source_file ic202685e_si_003.cif
_cod_data_source_block 1
_cod_database_code 4329052

loop_
_symmetry_equiv_pos_as_xyz
'x, y, z'
'-x, -y, -z'

loop_
_atom_site_label
_atom_site_type_symbol
_atom_site_fract_x
_atom_site_fract_y
_atom_site_fract_z
_atom_site_U_iso_or_equiv
_atom_site_adp_type
_atom_site_occupancy
_atom_site_symmetry_multiplicity
_atom_site_calc_flag
_atom_site_refinement_flags
_atom_site_disorder_assembly
_atom_site_disorder_group
W1 W 0.83408(4) 0.60647(3) 0.38282(3) 0.03442(14) Uani 1 1 d . . .
W2 W 0.91551(4) 0.69394(3) 0.58807(3) 0.03053(14) Uani 1 1 d . . .
W3 W 0.72689(4) 0.50663(3) 0.54896(3) 0.02745(13) Uani 1 1 d . . .
W4 W 0.89332(4) 0.40324(3) 0.66793(3) 0.02622(13) Uani 1 1 d . . .
W5 W 0.81195(4) 0.31282(3) 0.46269(3) 0.01993(11) Uani 1 1 d . . .
W6 W 0.91572(4) 0.41099(3) 0.29485(3) 0.02708(13) Uani 1 1 d . . .
W7 W 1.01044(4) -0.17011(3) 0.11590(3) 0.02862(13) Uani 1 1 d . . .
W8 W 0.76591(4) -0.08503(3) 0.09413(3) 0.02916(14) Uani 1 1 d . . .
W9 W 0.75535(4) 0.08517(3) -0.02034(3) 0.02904(13) Uani 1 1 d . . .
W10 W 0.89920(4) 0.11923(3) 0.17226(3) 0.02596(13) Uani 1 1 d . . .
W11 W 1.13193(4) 0.20623(3) 0.07764(3) 0.02324(12) Uani 1 1 d . . .
W12 W 1.14553(4) 0.03505(3) 0.19139(3) 0.02134(12) Uani 1 1 d . . .
Zn2 Zn 0.5000 0.5000 0.0000 0.0246(5) Uani 1 2 d S . .
Zn1 Zn 0.41880(11) 1.11246(9) -0.36410(8) 0.0251(4) Uani 1 1 d . . .
P1 P 1.0000 0.5000 0.5000 0.0181(10) Uani 1 2 d S . .
P2 P 1.0000 0.0000 0.0000 0.0184(10) Uani 1 2 d S . .
O1 O 0.7538(7) 0.6536(6) 0.3272(5) 0.036(2) Uani 1 1 d . . .
O2 O 0.8725(11) 0.6865(8) 0.4740(7) 0.063(3) Uani 1 1 d U . .
O3 O 0.7339(11) 0.5505(8) 0.4492(8) 0.070(3) Uani 1 1 d U . .
O4 O 0.8300(9) 0.5029(7) 0.3123(8) 0.057(2) Uani 1 1 d U . .
O5 O 0.9432(9) 0.2696(8) 0.4426(6) 0.062(4) Uani 1 1 d . . .
O6 O 0.8731(9) 0.7868(6) 0.6255(9) 0.062(4) Uani 1 1 d . . .
O7 O 0.7977(11) 0.6153(9) 0.5966(9) 0.0725(3) Uani 1 1 d U . .
O8 O 0.9824(8) 0.6588(7) 0.6808(7) 0.054(3) Uani 1 1 d . . .
O9 O 0.5967(7) 0.5062(7) 0.5728(7) 0.051(3) Uani 1 1 d . . .
O10 O 0.7807(8) 0.4639(7) 0.6401(6) 0.051(3) Uani 1 1 d . . .
O11 O 0.7213(8) 0.3974(6) 0.4896(6) 0.043(2) Uani 1 1 d U . .
O12 O 0.8421(12) 0.3589(7) 0.7460(6) 0.062(4) Uani 1 1 d . . .
O13 O 0.8480(9) 0.3227(6) 0.5768(7) 0.048(3) Uani 1 1 d . . .
O14 O 1.0268(9) 0.3616(6) 0.6604(10) 0.077(5) Uani 1 1 d . . .
O15 O 0.9680(8) 0.5056(6) 0.7250(10) 0.070(5) Uani 1 1 d . . .
O16 O 0.7235(9) 0.2251(6) 0.4500(7) 0.061(3) Uani 1 1 d . . .
O17 O 0.8185(8) 0.3454(7) 0.3543(5) 0.051(3) Uani 1 1 d . . .
O18 O 0.8725(7) 0.3716(7) 0.1985(5) 0.038(3) Uani 1 1 d U . .
O19 O 0.9789(11) 0.5165(9) 0.4084(8) 0.014(2) Uani 0.50 1 d PU . 1
O20 O 0.9024(12) 0.5545(10) 0.5001(9) 0.021(3) Uani 0.50 1 d PU . 1
O39 O 1.0301(10) 0.0634(8) 0.0804(8) 0.010(2) Uani 0.50 1 d PU A 1
O40 O 0.8973(9) 0.0165(7) 0.0443(7) 0.0038(3) Uani 0.50 1 d PU A 1
O19' O 0.9640(11) 0.4185(9) 0.4482(9) 0.015(2) Uani 0.50 1 d PU . 2
O20' O 1.0956(11) 0.5504(9) 0.4714(8) 0.014(2) Uani 0.50 1 d PU . 2
O39' O 0.9428(12) -0.0811(9) 0.0227(9) 0.018(3) Uani 0.50 1 d PU . 2
O40' O 1.0686(11) -0.0404(9) 0.0534(9) 0.017(4) Uani 0.50 1 d P . 2
O21 O 1.0138(10) -0.2514(6) 0.1714(6) 0.052(3) Uani 1 1 d . . .
O22 O 0.8764(8) -0.1350(8) 0.1406(6) 0.052(3) Uani 1 1 d . A .
O23 O 1.0730(8) -0.0747(7) 0.1905(7) 0.065(3) Uani 1 1 d . A .
O24 O 0.9522(8) -0.2282(7) 0.0128(6) 0.043(2) Uani 1 1 d U . .
O25 O 0.6535(8) -0.1283(7) 0.1347(5) 0.050(3) Uani 1 1 d . A .
O26 O 0.7102(10) -0.0164(8) 0.0256(7) 0.058(3) Uani 1 1 d U A .
O27 O 0.8139(10) 0.0125(7) 0.1698(7) 0.061(3) Uani 1 1 d U A .
O28 O 0.7687(8) -0.1652(7) -0.0001(6) 0.049(3) Uani 1 1 d . . .
O29 O 0.6376(7) 0.1229(7) -0.0364(7) 0.051(3) Uani 1 1 d . A .
O30 O 0.8527(9) 0.1625(7) -0.0676(8) 0.071(4) Uani 1 1 d . . .
O31 O 0.8066(10) 0.1400(7) 0.0871(7) 0.054(2) Uani 1 1 d U A .
O32 O 0.7569(7) 0.0147(6) -0.1200(7) 0.052(3) Uani 1 1 d . . .
O33 O 0.8503(9) 0.1722(7) 0.2561(6) 0.046(3) Uani 1 1 d . A .
O34 O 1.0000(8) 0.1975(7) 0.1362(7) 0.049(2) Uani 1 1 d U A .
O35 O 1.0112(8) 0.0708(6) 0.2169(7) 0.050(3) Uani 1 1 d . A .
O36 O 1.1973(7) 0.3006(5) 0.1149(6) 0.043(3) Uani 1 1 d . A .
O37 O 1.1852(8) 0.1390(7) 0.1520(6) 0.049(3) Uani 1 1 d . A .
O38 O 1.2141(7) 0.0464(6) 0.2809(5) 0.0331(7) Uani 1 1 d U A .
C1 C 0.5175(10) 0.9821(10) -0.2115(11) 0.047(5) Uani 1 1 d . . .
H1A H 0.5603 1.0340 -0.1975 0.057 Uiso 1 1 calc R . .
C2 C 0.5073(10) 0.9301(7) -0.1530(7) 0.026(3) Uani 1 1 d . . .
H2A H 0.5376 0.9454 -0.1002 0.031 Uiso 1 1 calc R . .
C3 C 0.4452(10) 0.8490(7) -0.1800(8) 0.025(3) Uani 1 1 d . . .
C4 C 0.3938(8) 0.8349(6) -0.2530(6) 0.016(2) Uani 1 1 d U . .
H4A H 0.3470 0.7851 -0.2680 0.020 Uiso 1 1 calc R . .
C5 C 0.4088(10) 0.8915(8) -0.3046(10) 0.040(4) Uani 1 1 d . . .
H5A H 0.3734 0.8789 -0.3558 0.048 Uiso 1 1 calc R . .
C6 C 0.4405(9) 0.7873(7) -0.1216(7) 0.019(2) Uani 1 1 d U . .
C7 C 0.5244(11) 0.7851(7) -0.0603(7) 0.027(3) Uani 1 1 d . . .
H7A H 0.5841 0.8267 -0.0541 0.033 Uiso 1 1 calc R . .
C8 C 0.5168(9) 0.7242(7) -0.0129(7) 0.023(3) Uani 1 1 d . . .
H8A H 0.5732 0.7233 0.0244 0.027 Uiso 1 1 calc R . .
C9 C 0.3477(8) 0.6659(7) -0.0683(6) 0.017(2) Uani 1 1 d U . .
H9A H 0.2857 0.6273 -0.0676 0.020 Uiso 1 1 calc R . .
C10 C 0.3508(10) 0.7218(7) -0.1209(7) 0.025(2) Uani 1 1 d U . .
H10A H 0.2933 0.7185 -0.1585 0.030 Uiso 1 1 calc R . .
C11 C 0.5819(10) 0.4573(7) 0.2549(8) 0.027(3) Uani 1 1 d . . .
H11A H 0.6433 0.4972 0.2601 0.033 Uiso 1 1 calc R . .
C12 C 0.5620(10) 0.4077(7) 0.3155(7) 0.026(3) Uani 1 1 d . . .
H12A H 0.6096 0.4139 0.3608 0.031 Uiso 1 1 calc R . .
C13 C 0.4707(8) 0.3479(7) 0.3093(6) 0.017(3) Uani 1 1 d . . .
C14 C 0.3987(10) 0.3469(7) 0.2424(7) 0.026(2) Uani 1 1 d U . .
H14A H 0.3336 0.3111 0.2382 0.031 Uiso 1 1 calc R . .
C15 C 0.4232(9) 0.3983(7) 0.1826(7) 0.022(2) Uani 1 1 d U . .
H15A H 0.3746 0.3964 0.1387 0.026 Uiso 1 1 calc R . .
C16 C 0.4393(8) 0.2962(6) 0.3756(6) 0.015(2) Uani 1 1 d U . .
C17 C 0.4659(10) 0.3239(7) 0.4577(7) 0.024(3) Uani 1 1 d . . .
H17A H 0.5075 0.3761 0.4729 0.029 Uiso 1 1 calc R . .
C18 C 0.4314(11) 0.2750(9) 0.5169(9) 0.041(4) Uani 1 1 d . . .
H18A H 0.4483 0.2939 0.5721 0.049 Uiso 1 1 calc R . .
C19 C 0.3477(11) 0.1677(7) 0.4156(8) 0.029(3) Uani 1 1 d . . .
H19A H 0.3106 0.1135 0.4027 0.034 Uiso 1 1 calc R . .
C21 C 0.1559(10) 1.1356(7) -0.3429(8) 0.028(3) Uani 1 1 d . . .
H21A H 0.2093 1.1818 -0.3313 0.033 Uiso 1 1 calc R . .
C22 C 0.0459(11) 1.1455(8) -0.3547(8) 0.031(2) Uani 1 1 d U . .
H22A H 0.0263 1.1994 -0.3448 0.037 Uiso 1 1 calc R . .
C23 C -0.0332(9) 1.0782(7) -0.3802(6) 0.018(2) Uani 1 1 d U . .
C24 C 0.0011(9) 1.0008(7) -0.3894(7) 0.020(2) Uani 1 1 d U . .
H24A H -0.0485 0.9542 -0.4100 0.024 Uiso 1 1 calc R . .
C25 C 0.1070(9) 0.9869(7) -0.3697(6) 0.017(2) Uani 1 1 d U . .
H25A H 0.1250 0.9326 -0.3711 0.021 Uiso 1 1 calc R . .
C26 C -0.1484(9) 1.0954(7) -0.3899(8) 0.028(3) Uani 1 1 d . . .
C27 C -0.1852(10) 1.1573(7) -0.3428(7) 0.028(3) Uani 1 1 d . . .
H27A H -0.1409 1.1918 -0.3023 0.033 Uiso 1 1 calc R . .
C28 C -0.2920(11) 1.1698(8) -0.3554(10) 0.039(4) Uani 1 1 d . . .
H28A H -0.3190 1.2113 -0.3203 0.047 Uiso 1 1 calc R . .
C29 C -0.3172(10) 1.0554(8) -0.4609(7) 0.027(2) Uani 1 1 d U . .
H29A H -0.3611 1.0181 -0.4996 0.032 Uiso 1 1 calc R . .
C30 C -0.2158(10) 1.0446(8) -0.4475(8) 0.031(2) Uani 1 1 d U . .
H30A H -0.1893 1.0001 -0.4787 0.037 Uiso 1 1 calc R . .
C35 C 0.1919(12) 0.4200(9) -0.0675(9) 0.041(3) Uani 1 1 d U . .
H35A H 0.2143 0.3880 -0.1135 0.049 Uiso 1 1 calc R . .
C34 C 0.0918(13) 0.4412(12) -0.0680(12) 0.064(6) Uani 1 1 d . . .
H34A H 0.0456 0.4253 -0.1140 0.077 Uiso 1 1 calc R . .
C33 C 0.0581(10) 0.4890(8) 0.0043(7) 0.033(3) Uani 1 1 d . . .
C32 C 0.1272(12) 0.5166(10) 0.0667(11) 0.056(4) Uani 1 1 d . . .
H32A H 0.1086 0.5526 0.1114 0.067 Uiso 1 1 calc R . .
C31 C 0.2296(12) 0.4900(11) 0.0638(9) 0.049(5) Uani 1 1 d . . .
H31A H 0.2772 0.5050 0.1092 0.059 Uiso 1 1 calc R . .
C70 C 0.3784(9) 0.2174(6) 0.3519(6) 0.016(2) Uani 1 1 d U . .
H70A H 0.3586 0.1981 0.2972 0.020 Uiso 1 1 calc R . .
N1 N 0.4727(8) 0.9667(6) -0.2870(6) 0.025(2) Uani 1 1 d U . .
N2 N 0.4297(7) 0.6627(6) -0.0165(6) 0.022(2) Uani 1 1 d U . .
N3 N 0.5152(8) 0.4503(6) 0.1873(6) 0.0240(3) Uani 1 1 d U . .
N4 N 0.3729(8) 0.1996(6) 0.4934(6) 0.025(3) Uani 1 1 d . . .
N5 N 0.1794(8) 1.0543(6) -0.3494(6) 0.025(2) Uani 1 1 d U . .
N6 N -0.3583(8) 1.1247(6) -0.4158(6) 0.021(2) Uani 1 1 d U . .
N7 N 0.2598(9) 0.4438(7) -0.0026(6) 0.031(3) Uani 1 1 d . . .
O41 O 0.4978(8) 1.0151(6) -0.3442(6) 0.046(3) Uani 1 1 d . . .
O42 O 0.4291(8) 0.6075(6) 0.0354(5) 0.037(3) Uani 1 1 d . . .
O43 O 0.5431(8) 0.5008(6) 0.1305(5) 0.042(3) Uani 1 1 d . . .
O44 O 0.3313(7) 0.1507(7) 0.5512(6) 0.045(3) Uani 1 1 d . . .
O45 O 0.2807(7) 1.0396(6) -0.3370(6) 0.040(3) Uani 1 1 d . . .
O46 O -0.4536(8) 1.1434(6) -0.4335(6) 0.042(3) Uani 1 1 d . . .
O47 O 0.3602(7) 0.4199(5) 0.0006(6) 0.039(3) Uani 1 1 d . . .
O1W O 0.4377(12) 1.1952(9) -0.2648(7) 0.081(5) Uani 1 1 d . . .
O2W O 0.553(3) 1.3416(17) -0.2198(16) 0.101(12) Uani 0.50 1 d P . .

loop_
_atom_site_aniso_label
_atom_site_aniso_U_11
_atom_site_aniso_U_22
_atom_site_aniso_U_33
_atom_site_aniso_U_23
_atom_site_aniso_U_13
_atom_site_aniso_U_12
W1 0.0329(2) 0.0237(2) 0.0465(3) 0.0122(2) -0.0245(2) 0.0001(2)
W2 0.0412(3) 0.0176(2) 0.0309(3) -0.00613(19) -0.0057(2) 0.0076(2)
W3 0.0174(2) 0.0361(3) 0.0260(2) 0.0002(2) -0.00354(19) -0.0021(2)
W4 0.0283(2) 0.0238(2) 0.0265(2) 0.00906(18) 0.00050(19) -0.00215(19)
W5 0.0206(2) 0.01558(19) 0.0216(2) 0.00136(17) -0.00457(17) -0.00269(17)
W6 0.0268(2) 0.0288(2) 0.0217(2) -0.00837(19) -0.01082(19) 0.00281(19)
W7 0.0426(3) 0.0205(2) 0.0223(2) 0.01063(17) -0.0102(2) -0.0031(2)
W8 0.0225(2) 0.0417(3) 0.0189(2) 0.0052(2) 0.00190(18) -0.0131(2)
W9 0.0202(2) 0.0346(2) 0.0310(2) -0.0066(2) -0.00897(19) 0.01175(19)
W10 0.0305(2) 0.0322(2) 0.0156(2) -0.00168(18) 0.00275(18) 0.01053(19)
W11 0.0246(2) 0.0167(2) 0.0257(2) 0.00207(18) -0.00766(19) -0.00508(18)
W12 0.0201(2) 0.0316(2) 0.01058(18) 0.00381(17) -0.00593(16) -0.00250(18)
Zn2 0.0147(8) 0.0317(9) 0.0303(9) 0.0188(7) -0.0005(7) -0.0001(7)
Zn1 0.0235(6) 0.0313(7) 0.0221(6) 0.0137(5) -0.0001(5) -0.0001(5)
P1 0.0247(19) 0.0177(17) 0.0145(17) 0.0088(14) -0.0017(15) 0.0063(15)
P2 0.0255(19) 0.0168(17) 0.0137(17) 0.0044(14) 0.0043(15) 0.0025(15)
O1 0.028(4) 0.046(5) 0.041(4) 0.028(4) -0.009(4) 0.006(4)
O2 0.068(4) 0.065(4) 0.051(4) 0.010(3) -0.003(3) -0.013(3)
O3 0.075(4) 0.067(4) 0.063(4) 0.013(3) -0.002(4) -0.015(4)
O4 0.048(4) 0.048(4) 0.069(4) -0.007(3) -0.001(3) -0.002(3)
O5 0.056(6) 0.123(8) 0.023(4) 0.034(5) 0.011(4) 0.041(6)
O6 0.054(6) 0.015(4) 0.110(10) -0.016(5) -0.016(6) 0.013(4)
O7 0.0726(5) 0.0725(5) 0.0725(5) 0.0099(4) 0.0030(4) 0.0098(4)
O8 0.036(5) 0.077(6) 0.064(6) 0.043(5) 0.025(4) 0.027(4)
O9 0.021(4) 0.066(6) 0.063(7) -0.024(5) -0.010(4) 0.025(4)
O10 0.053(5) 0.067(6) 0.027(4) -0.030(4) -0.028(4) 0.035(4)
O11 0.045(4) 0.048(4) 0.034(4) -0.012(3) -0.007(3) 0.016(3)
O12 0.119(10) 0.053(6) 0.014(4) 0.011(4) 0.001(5) 0.010(7)
O13 0.070(6) 0.025(4) 0.052(6) -0.001(4) -0.018(5) 0.027(4)
O14 0.034(5) 0.027(5) 0.154(12) -0.040(6) -0.012(7) 0.005(4)
O15 0.019(5) 0.024(5) 0.159(13) -0.019(7) -0.010(6) 0.004(4)
O16 0.064(6) 0.035(5) 0.077(7) 0.026(5) -0.040(5) -0.024(5)
O17 0.050(5) 0.088(6) 0.033(4) 0.041(4) 0.028(4) 0.039(4)
O18 0.026(4) 0.070(5) 0.011(3) 0.002(4) -0.003(3) -0.010(4)
O19 0.015(4) 0.014(4) 0.014(4) 0.005(3) -0.003(3) 0.006(3)
O20 0.019(4) 0.022(4) 0.023(4) 0.003(3) -0.007(3) 0.001(3)
O39 0.010(4) 0.012(4) 0.009(4) -0.001(3) -0.002(3) 0.005(3)
O40 0.0038(5) 0.0039(5) 0.0038(5) 0.0006(4) 0.0001(4) 0.0005(4)
O19' 0.014(4) 0.013(4) 0.016(4) 0.000(3) 0.004(3) -0.001(3)
O20' 0.012(4) 0.016(4) 0.015(4) 0.008(3) -0.005(3) 0.002(3)
O39' 0.020(4) 0.014(4) 0.020(4) 0.007(3) 0.001(3) -0.004(3)
O40' 0.011(6) 0.019(7) 0.021(7) 0.003(6) -0.012(6) -0.001(6)
O21 0.081(8) 0.034(5) 0.047(5) 0.023(4) -0.004(5) 0.007(5)
O22 0.041(5) 0.093(7) 0.024(5) -0.009(5) -0.015(4) 0.034(5)
O23 0.052(5) 0.045(6) 0.085(7) -0.023(5) 0.054(5) -0.016(5)
O24 0.048(4) 0.049(4) 0.030(3) -0.005(3) 0.000(3) 0.012(3)
O25 0.029(5) 0.099(7) 0.018(4) 0.028(4) -0.004(4) -0.025(5)
O26 0.062(4) 0.060(4) 0.050(4) 0.005(3) -0.012(3) 0.003(3)
O27 0.070(4) 0.053(4) 0.056(4) 0.014(3) -0.014(3) -0.003(3)
O28 0.037(5) 0.072(6) 0.032(5) -0.025(5) -0.009(4) 0.021(5)
O29 0.016(4) 0.071(6) 0.058(6) -0.034(5) -0.018(4) 0.022(4)
O30 0.058(6) 0.053(6) 0.080(7) -0.051(5) 0.031(6) -0.019(5)
O31 0.061(4) 0.055(4) 0.043(4) 0.013(3) -0.017(3) -0.003(3)
O32 0.033(5) 0.039(5) 0.072(6) -0.029(5) 0.036(4) -0.010(4)
O33 0.055(6) 0.053(6) 0.036(5) 0.011(4) 0.012(5) 0.021(5)
O34 0.040(4) 0.054(4) 0.060(4) 0.020(3) 0.003(3) 0.021(3)
O35 0.037(5) 0.046(5) 0.076(6) 0.040(4) -0.005(5) 0.008(4)
O36 0.032(4) 0.015(4) 0.075(6) -0.019(4) -0.038(4) 0.012(3)
O37 0.035(5) 0.062(5) 0.056(5) 0.041(4) 0.002(4) -0.002(5)
O38 0.0337(10) 0.0330(10) 0.0324(10) 0.0052(8) 0.0008(8) 0.0039(8)
C1 0.014(6) 0.048(8) 0.075(10) -0.014(8) -0.006(6) 0.005(6)
C2 0.040(7) 0.025(5) 0.011(5) 0.011(4) -0.008(5) -0.004(5)
C3 0.024(6) 0.014(5) 0.033(6) -0.006(5) 0.006(5) -0.007(5)
C4 0.021(4) 0.014(3) 0.017(3) 0.004(3) -0.002(3) 0.009(3)
C5 0.019(6) 0.034(6) 0.071(9) 0.027(6) -0.010(6) -0.001(5)
C6 0.023(4) 0.015(3) 0.023(4) 0.008(3) 0.007(3) 0.006(3)
C7 0.047(7) 0.026(5) 0.012(5) 0.000(4) -0.009(5) 0.018(5)
C8 0.014(5) 0.029(5) 0.024(5) 0.020(4) -0.008(4) -0.011(4)
C9 0.017(3) 0.022(4) 0.015(3) 0.005(3) 0.005(3) 0.009(3)
C10 0.025(4) 0.029(4) 0.021(4) 0.003(3) -0.010(3) 0.005(3)
C11 0.033(6) 0.015(5) 0.035(6) 0.009(5) -0.006(5) -0.001(5)
C12 0.034(6) 0.024(6) 0.016(5) -0.003(5) -0.012(5) 0.001(5)
C13 0.017(5) 0.028(5) 0.012(4) 0.012(4) 0.010(4) 0.008(4)
C14 0.023(4) 0.028(4) 0.025(4) 0.010(3) -0.005(3) -0.004(3)
C15 0.018(4) 0.030(4) 0.016(4) 0.002(3) -0.007(3) 0.000(3)
C16 0.018(3) 0.012(3) 0.017(3) 0.008(3) 0.000(3) 0.002(3)
C17 0.028(6) 0.022(5) 0.024(5) 0.010(4) 0.001(5) 0.003(5)
C18 0.048(7) 0.047(7) 0.034(7) 0.002(6) 0.004(6) 0.037(5)
C19 0.045(7) 0.010(5) 0.034(6) 0.014(4) 0.000(5) 0.004(5)
C21 0.038(6) 0.009(5) 0.035(6) -0.003(5) 0.015(5) 0.002(5)
C22 0.033(4) 0.028(4) 0.034(4) 0.008(3) 0.003(3) 0.004(3)
C23 0.021(4) 0.017(3) 0.016(3) 0.011(3) -0.002(3) -0.002(3)
C24 0.020(4) 0.020(3) 0.022(4) 0.010(3) -0.007(3) 0.007(3)
C25 0.022(4) 0.017(3) 0.015(3) 0.007(3) 0.002(3) 0.004(3)
C26 0.019(5) 0.015(5) 0.049(7) 0.009(5) 0.013(5) -0.003(4)
C27 0.028(6) 0.034(6) 0.026(6) 0.017(5) 0.000(5) 0.015(5)
C28 0.037(7) 0.020(6) 0.060(9) -0.008(6) -0.002(7) 0.016(5)
C29 0.027(4) 0.032(4) 0.021(4) 0.003(3) 0.004(3) -0.001(3)
C30 0.031(4) 0.027(4) 0.034(4) 0.000(3) 0.012(3) 0.007(3)
C35 0.040(4) 0.040(4) 0.037(4) -0.008(3) -0.005(4) 0.000(3)
C34 0.041(8) 0.077(11) 0.069(11) -0.023(9) -0.012(8) 0.026(8)
C33 0.033(7) 0.043(7) 0.024(5) 0.022(5) -0.009(5) -0.012(6)
C32 0.049(7) 0.048(8) 0.069(9) -0.021(7) -0.040(6) 0.031(6)
C31 0.034(7) 0.080(11) 0.031(7) 0.017(7) -0.001(6) -0.009(8)
C70 0.023(4) 0.018(3) 0.009(3) 0.006(3) -0.004(3) 0.002(3)
N1 0.023(3) 0.027(3) 0.026(3) 0.010(3) 0.010(3) 0.003(3)
N2 0.022(3) 0.023(3) 0.029(3) 0.010(3) 0.000(3) 0.018(3)
N3 0.0241(5) 0.0240(5) 0.0240(5) 0.0033(4) 0.0012(4) 0.0032(4)
N4 0.038(5) 0.028(5) 0.015(4) 0.013(4) 0.002(4) 0.014(4)
N5 0.029(4) 0.025(3) 0.023(3) 0.015(3) 0.001(3) 0.003(3)
N6 0.022(3) 0.022(3) 0.022(3) 0.015(3) 0.002(3) 0.004(3)
N7 0.030(5) 0.036(5) 0.029(5) 0.013(4) -0.002(4) 0.000(5)
O41 0.036(5) 0.059(5) 0.053(5) 0.034(4) 0.013(4) 0.017(4)
O42 0.039(5) 0.048(5) 0.029(4) 0.027(4) 0.009(4) 0.007(4)
O43 0.033(5) 0.066(5) 0.029(4) 0.037(4) 0.000(4) -0.010(4)
O44 0.028(5) 0.076(6) 0.037(4) 0.037(4) 0.013(4) 0.003(4)
O45 0.024(4) 0.040(5) 0.064(6) 0.026(4) 0.022(4) 0.009(4)
O46 0.032(5) 0.043(5) 0.056(5) 0.027(4) 0.010(4) 0.004(4)
O47 0.028(4) 0.031(4) 0.064(6) 0.029(4) -0.001(4) 0.005(4)
O1W 0.109(10) 0.092(9) 0.024(5) -0.013(6) 0.026(6) -0.035(8)
O2W 0.20(3) 0.063(15) 0.040(13) -0.026(12) 0.003(18) 0.043(18)

loop_
_atom_type_symbol
_atom_type_description
_atom_type_scat_dispersion_real
_atom_type_scat_dispersion_imag
_atom_type_scat_source
C C 0.0033 0.0016 'International Tables Vol C Tables 4.2.6.8 and 6.1.1.4'
H H 0.0000 0.0000 'International Tables Vol C Tables 4.2.6.8 and 6.1.1.4'
N N 0.0061 0.0033 'International Tables Vol C Tables 4.2.6.8 and 6.1.1.4'
O O 0.0106 0.0060 'International Tables Vol C Tables 4.2.6.8 and 6.1.1.4'
P P 0.1023 0.0942 'International Tables Vol C Tables 4.2.6.8 and 6.1.1.4'
Zn Zn 0.2839 1.4301 'International Tables Vol C Tables 4.2.6.8 and 6.1.1.4'
W W -0.8490 6.8722 'International Tables Vol C Tables 4.2.6.8 and 6.1.1.4'

loop_
_geom_angle_atom_site_label_1
_geom_angle_atom_site_label_2
_geom_angle_atom_site_label_3
_geom_angle
_geom_angle_site_symmetry_1
_geom_angle_site_symmetry_3
O1 W1 O2 103.2(5) . .
O1 W1 O3 101.6(5) . .
O2 W1 O3 87.2(5) . .
O1 W1 O4 98.8(5) . .
O2 W1 O4 158.0(6) . .
O3 W1 O4 88.6(5) . .
O1 W1 O14 101.9(5) . 2_766
O2 W1 O14 88.9(6) . 2_766
O3 W1 O14 156.4(6) . 2_766
O4 W1 O14 86.3(5) . 2_766
O1 W1 O20 158.3(5) . .
O2 W1 O20 64.3(5) . .
O3 W1 O20 61.8(6) . .
O4 W1 O20 94.8(5) . .
O14 W1 O20 95.6(6) 2_766 .
O1 W1 O19 156.4(4) . .
O2 W1 O19 95.3(5) . .
O3 W1 O19 93.6(6) . .
O4 W1 O19 63.4(5) . .
O14 W1 O19 63.5(5) 2_766 .
O20 W1 O19 45.0(5) . .
O6 W2 O7 103.5(6) . .
O6 W2 O5 101.9(6) . 2_766
O7 W2 O5 154.6(6) . 2_766
O6 W2 O8 104.4(6) . .
O7 W2 O8 89.3(6) . .
O5 W2 O8 86.2(4) 2_766 .
O6 W2 O2 100.4(6) . .
O7 W2 O2 86.8(6) . .
O5 W2 O2 86.8(5) 2_766 .
O8 W2 O2 155.2(5) . .
O6 W2 O20 155.2(5) . .
O7 W2 O20 61.6(6) . .
O5 W2 O20 93.9(5) 2_766 .
O8 W2 O20 95.6(5) . .
O2 W2 O20 61.2(5) . .
O9 W3 O3 103.6(6) . .
O9 W3 O10 100.3(5) . .
O3 W3 O10 156.1(5) . .
O9 W3 O11 100.6(5) . .
O3 W3 O11 88.5(5) . .
O10 W3 O11 88.0(4) . .
O9 W3 O7 105.1(6) . .
O3 W3 O7 85.8(6) . .
O10 W3 O7 87.2(5) . .
O11 W3 O7 154.3(5) . .
O9 W3 O20 159.6(6) . .
O3 W3 O20 61.4(6) . .
O10 W3 O20 95.2(5) . .
O11 W3 O20 93.1(5) . .
O7 W3 O20 62.4(6) . .
O12 W4 O13 103.6(5) . .
O12 W4 O14 101.1(7) . .
O13 W4 O14 86.0(5) . .
O12 W4 O10 101.1(6) . .
O13 W4 O10 88.3(4) . .
O14 W4 O10 157.7(6) . .
O12 W4 O15 100.0(6) . .
O13 W4 O15 156.3(6) . .
O14 W4 O15 87.9(4) . .
O10 W4 O15 88.9(4) . .
O12 W4 O19 158.8(5) . 2_766
O13 W4 O19 93.2(4) . 2_766
O14 W4 O19 66.8(5) . 2_766
O10 W4 O19 92.1(5) . 2_766
O15 W4 O19 63.5(6) . 2_766
O12 W4 O20' 159.3(5) . 2_766
O13 W4 O20' 62.0(4) . 2_766
O14 W4 O20' 92.9(6) . 2_766
O10 W4 O20' 65.5(4) . 2_766
O15 W4 O20' 95.6(6) . 2_766
O19 W4 O20' 41.8(4) 2_766 2_766
O16 W5 O5 101.8(6) . .
O16 W5 O13 101.0(5) . .
O5 W5 O13 88.0(4) . .
O16 W5 O11 101.9(5) . .
O5 W5 O11 156.4(5) . .
O13 W5 O11 87.2(4) . .
O16 W5 O17 103.2(5) . .
O5 W5 O17 87.2(4) . .
O13 W5 O17 155.8(4) . .
O11 W5 O17 87.9(4) . .
O16 W5 O19' 163.4(5) . .
O5 W5 O19' 65.4(5) . .
O13 W5 O19' 89.5(5) . .
O11 W5 O19' 91.4(5) . .
O17 W5 O19' 67.0(4) . .
O16 W5 O20' 158.3(5) . 2_766
O5 W5 O20' 92.5(5) . 2_766
O13 W5 O20' 62.9(4) . 2_766
O11 W5 O20' 64.8(4) . 2_766
O17 W5 O20' 93.7(5) . 2_766
O19' W5 O20' 38.1(5) . 2_766
O18 W6 O8 103.4(5) . 2_766
O18 W6 O17 100.4(4) . .
O8 W6 O17 86.6(5) 2_766 .
O18 W6 O15 100.8(6) . 2_766
O8 W6 O15 88.7(5) 2_766 2_766
O17 W6 O15 158.7(5) . 2_766
O18 W6 O4 98.9(5) . .
O8 W6 O4 157.6(5) 2_766 .
O17 W6 O4 90.1(5) . .
O15 W6 O4 86.4(5) 2_766 .
O18 W6 O19 157.6(5) . .
O8 W6 O19 92.5(5) 2_766 .
O17 W6 O19 95.9(4) . .
O15 W6 O19 63.5(6) 2_766 .
O4 W6 O19 65.8(5) . .
O21 W7 O22 102.7(6) . .
O21 W7 O30 102.6(6) . 2_755
O22 W7 O30 154.6(5) . 2_755
O21 W7 O23 102.9(5) . .
O22 W7 O23 86.7(4) . .
O30 W7 O23 85.3(4) 2_755 .
O21 W7 O24 101.4(5) . .
O22 W7 O24 90.5(4) . .
O30 W7 O24 87.0(5) 2_755 .
O23 W7 O24 155.5(5) . .
O21 W7 O39' 159.7(5) . .
O22 W7 O39' 64.5(5) . .
O30 W7 O39' 91.8(5) 2_755 .
O23 W7 O39' 92.3(5) . .
O24 W7 O39' 64.8(5) . .
O21 W7 O40' 160.8(5) . .
O22 W7 O40' 91.6(5) . .
O30 W7 O40' 63.2(5) 2_755 .
O23 W7 O40' 64.6(5) . .
O24 W7 O40' 91.2(4) . .
O39' W7 O40' 39.5(5) . .
O25 W8 O26 101.5(5) . .
O25 W8 O22 103.8(5) . .
O26 W8 O22 154.6(5) . .
O25 W8 O28 99.1(5) . .
O26 W8 O28 87.0(5) . .
O22 W8 O28 87.5(4) . .
O25 W8 O27 103.7(5) . .
O26 W8 O27 89.1(5) . .
O22 W8 O27 86.5(5) . .
O28 W8 O27 157.2(5) . .
O25 W8 O40 161.3(5) . .
O26 W8 O40 65.0(5) . .
O22 W8 O40 90.6(4) . .
O28 W8 O40 93.3(4) . .
O27 W8 O40 64.9(5) . .
O29 W9 O32 98.6(5) . .
O29 W9 O30 100.9(5) . .
O32 W9 O30 85.7(5) . .
O29 W9 O26 103.0(5) . .
O32 W9 O26 85.8(5) . .
O30 W9 O26 155.6(5) . .
O29 W9 O31 104.2(5) . .
O32 W9 O31 157.2(5) . .
O30 W9 O31 89.7(5) . .
O26 W9 O31 89.4(5) . .
O29 W9 O40' 157.4(5) . 2_755
O32 W9 O40' 65.1(4) . 2_755
O30 W9 O40' 63.9(5) . 2_755
O26 W9 O40' 91.7(5) . 2_755
O31 W9 O40' 92.9(5) . 2_755
O29 W9 O40 161.0(5) . .
O32 W9 O40 92.4(4) . .
O30 W9 O40 95.4(5) . .
O26 W9 O40 62.2(5) . .
O31 W9 O40 65.8(4) . .
O40' W9 O40 41.3(4) 2_755 .
O33 W10 O34 104.3(5) . .
O33 W10 O35 102.9(5) . .
O34 W10 O35 89.0(5) . .
O33 W10 O31 101.9(5) . .
O34 W10 O31 86.5(5) . .
O35 W10 O31 155.1(5) . .
O33 W10 O27 99.7(5) . .
O34 W10 O27 156.0(5) . .
O35 W10 O27 86.7(5) . .
O31 W10 O27 87.6(5) . .
O33 W10 O39 159.1(5) . .
O34 W10 O39 64.0(5) . .
O35 W10 O39 61.4(5) . .
O31 W10 O39 94.8(5) . .
O27 W10 O39 93.4(5) . .
O33 W10 O40 157.9(4) . .
O34 W10 O40 93.9(4) . .
O35 W10 O40 89.6(4) . .
O31 W10 O40 66.3(4) . .
O27 W10 O40 62.6(5) . .
O39 W10 O40 42.4(4) . .
O36 W11 O37 100.2(5) . .
O36 W11 O24 103.7(5) . 2_755
O37 W11 O24 156.1(4) . 2_755
O36 W11 O28 101.5(5) . 2_755
O37 W11 O28 87.9(5) . 2_755
O24 W11 O28 87.7(4) 2_755 2_755
O36 W11 O34 104.4(4) . .
O37 W11 O34 86.9(5) . .
O24 W11 O34 86.8(5) 2_755 .
O28 W11 O34 154.1(4) 2_755 .
O36 W11 O39 157.5(5) . .
O37 W11 O39 63.2(4) . .
O24 W11 O39 93.6(4) 2_755 .
O28 W11 O39 93.3(4) 2_755 .
O34 W11 O39 61.8(4) . .
O36 W11 O39' 160.3(5) . 2_755
O37 W11 O39' 93.3(5) . 2_755
O24 W11 O39' 63.7(5) 2_755 2_755
O28 W11 O39' 64.5(5) 2_755 2_755
O34 W11 O39' 90.5(5) . 2_755
O39 W11 O39' 42.1(5) . 2_755
O38 W12 O23 99.7(5) . .
O38 W12 O37 103.6(4) . .
O23 W12 O37 156.7(5) . .
O38 W12 O35 105.1(5) . .
O23 W12 O35 85.4(4) . .
O37 W12 O35 88.0(4) . .
O38 W12 O32 101.0(5) . 2_755
O23 W12 O32 86.5(4) . 2_755
O37 W12 O32 89.6(5) . 2_755
O35 W12 O32 153.6(5) . 2_755
O38 W12 O39 161.0(4) . .
O23 W12 O39 92.7(5) . .
O37 W12 O39 64.6(4) . .
O35 W12 O39 61.4(5) . .
O32 W12 O39 94.0(5) 2_755 .
O47 Zn2 O47 180.0(6) 2_665 .
O47 Zn2 O42 85.9(4) 2_665 .
O47 Zn2 O42 94.1(4) . .
O47 Zn2 O42 94.1(4) 2_665 2_665
O47 Zn2 O42 85.9(4) . 2_665
O42 Zn2 O42 180.0(5) . 2_665
O47 Zn2 O43 85.0(4) 2_665 .
O47 Zn2 O43 95.0(4) . .
O42 Zn2 O43 87.3(4) . .
O42 Zn2 O43 92.7(4) 2_665 .
O47 Zn2 O43 95.0(4) 2_665 2_665
O47 Zn2 O43 85.0(4) . 2_665
O42 Zn2 O43 92.7(4) . 2_665
O42 Zn2 O43 87.3(4) 2_665 2_665
O43 Zn2 O43 180.0(5) . 2_665
O1W Zn1 O44 111.1(6) . 1_564
O1W Zn1 O41 107.8(5) . .
O44 Zn1 O41 141.2(4) 1_564 .
O1W Zn1 O46 105.8(5) . 1_655
O44 Zn1 O46 85.8(4) 1_564 1_655
O41 Zn1 O46 83.7(4) . 1_655
O1W Zn1 O45 99.5(5) . .
O44 Zn1 O45 86.8(4) 1_564 .
O41 Zn1 O45 87.0(4) . .
O46 Zn1 O45 154.6(4) 1_655 .
O20' P1 O20' 180.0(12) . 2_766
O20' P1 O19' 65.1(8) . 2_766
O20' P1 O19' 114.9(8) 2_766 2_766
O20' P1 O19' 114.9(8) . .
O20' P1 O19' 65.1(8) 2_766 .
O19' P1 O19' 180.0(7) 2_766 .
O20' P1 O19 110.2(7) . 2_766
O20' P1 O19 69.8(7) 2_766 2_766
O19' P1 O19 70.7(7) 2_766 2_766
O19' P1 O19 109.3(7) . 2_766
O20' P1 O19 69.8(7) . .
O20' P1 O19 110.2(7) 2_766 .
O19' P1 O19 109.3(7) 2_766 .
O19' P1 O19 70.7(7) . .
O19 P1 O19 180.000(3) 2_766 .
O20' P1 O20 107.7(8) . .
O20' P1 O20 72.3(8) 2_766 .
O19' P1 O20 73.0(8) 2_766 .
O19' P1 O20 107.0(8) . .
O19 P1 O20 107.4(8) 2_766 .
O19 P1 O20 72.6(8) . .
O20' P1 O20 72.3(8) . 2_766
O20' P1 O20 107.7(8) 2_766 2_766
O19' P1 O20 107.0(8) 2_766 2_766
O19' P1 O20 73.0(8) . 2_766
O19 P1 O20 72.6(8) 2_766 2_766
O19 P1 O20 107.4(8) . 2_766
O20 P1 O20 180.000(4) . 2_766
O40' P2 O40' 180.0(15) . 2_755
O40' P2 O39' 112.2(8) . 2_755
O40' P2 O39' 67.8(8) 2_755 2_755
O40' P2 O39' 67.8(8) . .
O40' P2 O39' 112.2(8) 2_755 .
O39' P2 O39' 180.0(16) 2_755 .
O40' P2 O40 108.9(7) . .
O40' P2 O40 71.1(7) 2_755 .
O39' P2 O40 109.9(7) 2_755 .
O39' P2 O40 70.1(7) . .
O40' P2 O40 71.1(7) . 2_755
O40' P2 O40 108.9(7) 2_755 2_755
O39' P2 O40 70.1(7) 2_755 2_755
O39' P2 O40 109.9(7) . 2_755
O40 P2 O40 180.0(12) . 2_755
O40' P2 O39 72.5(7) . .
O40' P2 O39 107.5(7) 2_755 .
O39' P2 O39 71.3(7) 2_755 .
O39' P2 O39 108.7(7) . .
O40 P2 O39 70.4(6) . .
O40 P2 O39 109.6(6) 2_755 .
O40' P2 O39 107.5(7) . 2_755
O40' P2 O39 72.5(7) 2_755 2_755
O39' P2 O39 108.7(7) 2_755 2_755
O39' P2 O39 71.3(7) . 2_755
O40 P2 O39 109.6(6) . 2_755
O40 P2 O39 70.4(6) 2_755 2_755
O39 P2 O39 180.0(14) . 2_755
W1 O2 W2 140.4(8) . .
W3 O3 W1 141.0(8) . .
W1 O4 W6 137.7(7) . .
W5 O5 W2 139.5(8) . 2_766
W2 O7 W3 143.0(8) . .
W6 O8 W2 139.8(6) 2_766 .
W3 O10 W4 139.3(5) . .
W3 O11 W5 140.0(5) . .
W4 O13 W5 141.7(6) . .
W4 O14 W1 137.4(7) . 2_766
W4 O15 W6 137.2(9) . 2_766
W6 O17 W5 137.5(5) . .
P1 O19 W6 125.9(7) . .
P1 O19 W4 124.3(7) . 2_766
W6 O19 W4 95.3(5) . 2_766
P1 O19 W1 117.5(7) . .
W6 O19 W1 93.1(5) . .
W4 O19 W1 92.1(5) 2_766 .
P1 O20 W1 124.9(8) . .
P1 O20 W3 122.4(8) . .
W1 O20 W3 95.2(5) . .
P1 O20 W2 120.1(7) . .
W1 O20 W2 93.6(6) . .
W3 O20 W2 92.6(5) . .
P2 O39 O40 53.8(5) . .
P2 O39 W12 123.4(7) . .
O40 O39 W12 131.3(8) . .
P2 O39 W10 124.4(7) . .
O40 O39 W10 70.7(6) . .
W12 O39 W10 93.8(4) . .
P2 O39 W11 121.8(7) . .
O40 O39 W11 132.6(8) . .
W12 O39 W11 92.5(4) . .
W10 O39 W11 92.2(4) . .
P2 O40 O39 55.7(6) . .
P2 O40 W8 127.5(7) . .
O39 O40 W8 132.9(8) . .
P2 O40 W10 122.6(6) . .
O39 O40 W10 66.9(5) . .
W8 O40 W10 92.9(4) . .
P2 O40 W9 121.3(6) . .
O39 O40 W9 127.7(7) . .
W8 O40 W9 92.5(4) . .
W10 O40 W9 90.5(4) . .
P1 O19' O20' 57.4(7) . 2_766
P1 O19' W5 129.5(8) . .
O20' O19' W5 72.1(7) 2_766 .
P1 O20' O19' 57.5(7) . 2_766
P1 O20' W5 127.3(8) . 2_766
O19' O20' W5 69.8(7) 2_766 2_766
P1 O20' W4 124.1(7) . 2_766
O19' O20' W4 133.2(10) 2_766 2_766
W5 O20' W4 92.1(5) 2_766 2_766
P2 O39' O40' 55.6(7) . .
P2 O39' W7 126.9(8) . .
O40' O39' W7 71.4(8) . .
P2 O39' W11 124.7(8) . 2_755
O40' O39' W11 132.1(9) . 2_755
W7 O39' W11 92.1(5) . 2_755
P2 O40' O39' 56.6(7) . .
P2 O40' W9 126.3(8) . 2_755
O39' O40' W9 132.6(9) . 2_755
P2 O40' W7 125.6(7) . .
O39' O40' W7 69.1(7) . .
W9 O40' W7 92.1(5) 2_755 .
W7 O22 W8 140.9(6) . .
W12 O23 W7 140.7(7) . .
W11 O24 W7 138.0(6) 2_755 .
W8 O26 W9 138.9(7) . .
W8 O27 W10 139.1(7) . .
W8 O28 W11 140.3(5) . 2_755
W9 O30 W7 140.3(7) . 2_755
W10 O31 W9 137.1(7) . .
W9 O32 W12 140.7(5) . 2_755
W10 O34 W11 141.3(6) . .
W10 O35 W12 141.8(7) . .
W12 O37 W11 139.3(5) . .
N1 C1 C2 126.8(13) . .
N1 C1 H1A 116.6 . .
C2 C1 H1A 116.6 . .
C1 C2 C3 113.8(11) . .
C1 C2 H2A 123.1 . .
C3 C2 H2A 123.1 . .
C4 C3 C2 119.8(11) . .
C4 C3 C6 124.1(10) . .
C2 C3 C6 116.0(10) . .
C5 C4 C3 120.3(10) . .
C5 C4 H4A 119.9 . .
C3 C4 H4A 119.9 . .
C4 C5 N1 123.9(13) . .
C4 C5 H5A 118.1 . .
N1 C5 H5A 118.1 . .
C10 C6 C7 113.4(10) . .
C10 C6 C3 122.4(10) . .
C7 C6 C3 124.2(10) . .
C8 C7 C6 120.5(11) . .
C8 C7 H7A 119.8 . .
C6 C7 H7A 119.8 . .
C7 C8 N2 123.1(11) . .
C7 C8 H8A 118.5 . .
N2 C8 H8A 118.5 . .
C10 C9 N2 122.7(10) . .
C10 C9 H9A 118.6 . .
N2 C9 H9A 118.6 . .
C9 C10 C6 121.9(11) . .
C9 C10 H10A 119.0 . .
C6 C10 H10A 119.0 . .
N3 C11 C12 122.4(11) . .
N3 C11 H11A 118.8 . .
C12 C11 H11A 118.8 . .
C11 C12 C13 119.8(11) . .
C11 C12 H12A 120.1 . .
C13 C12 H12A 120.1 . .
C12 C13 C14 116.6(10) . .
C12 C13 C16 122.9(9) . .
C14 C13 C16 119.8(9) . .
C15 C14 C13 121.0(10) . .
C15 C14 H14A 119.5 . .
C13 C14 H14A 119.5 . .
N3 C15 C14 120.7(10) . .
N3 C15 H15A 119.6 . .
C14 C15 H15A 119.6 . .
C17 C16 C70 120.2(10) . .
C17 C16 C13 122.9(9) . .
C70 C16 C13 116.8(9) . .
C18 C17 C16 120.7(11) . .
C18 C17 H17A 119.7 . .
C16 C17 H17A 119.7 . .
N4 C18 C17 118.5(12) . .
N4 C18 H18A 120.7 . .
C17 C18 H18A 120.7 . .
N4 C19 C70 119.5(10) . .
N4 C19 H19A 120.2 . .
C70 C19 H19A 120.2 . .
N5 C21 C22 116.7(10) . .
N5 C21 H21A 121.7 . .
C22 C21 H21A 121.7 . .
C23 C22 C21 122.7(12) . .
C23 C22 H22A 118.7 . .
C21 C22 H22A 118.7 . .
C24 C23 C22 115.1(11) . .
C24 C23 C26 126.2(9) . .
C22 C23 C26 118.6(10) . .
C23 C24 C25 124.2(9) . .
C23 C24 H24A 117.9 . .
C25 C24 H24A 117.9 . .
N5 C25 C24 117.1(10) . .
N5 C25 H25A 121.4 . .
C24 C25 H25A 121.4 . .
C27 C26 C30 119.6(12) . .
C27 C26 C23 121.4(10) . .
C30 C26 C23 119.0(11) . .
C26 C27 C28 118.3(11) . .
C26 C27 H27A 120.8 . .
C28 C27 H27A 120.8 . .
N6 C28 C27 123.5(12) . .
N6 C28 H28A 118.3 . .
C27 C28 H28A 118.3 . .
C30 C29 N6 119.3(10) . .
C30 C29 H29A 120.3 . .
N6 C29 H29A 120.3 . .
C29 C30 C26 123.2(12) . .
C29 C30 H30A 118.4 . .
C26 C30 H30A 118.4 . .
N7 C35 C34 121.5(14) . .
N7 C35 H35A 119.3 . .
C34 C35 H35A 119.3 . .
C35 C34 C33 118.3(15) . .
C35 C34 H34A 120.8 . .
C33 C34 H34A 120.8 . .
C32 C33 C34 120.1(14) . .
C32 C33 C33 126.1(15) . 2_565
C34 C33 C33 113.5(13) . 2_565
C33 C32 C31 118.2(14) . .
C33 C32 H32A 120.9 . .
C31 C32 H32A 120.9 . .
N7 C31 C32 121.3(13) . .
N7 C31 H31A 119.4 . .
C32 C31 H31A 119.4 . .
C16 C70 C19 116.9(9) . .
C16 C70 H70A 121.6 . .
C19 C70 H70A 121.6 . .
O41 N1 C1 123.3(11) . .
O41 N1 C5 121.3(11) . .
C1 N1 C5 114.9(12) . .
O42 N2 C9 123.9(9) . .
O42 N2 C8 117.8(9) . .
C9 N2 C8 118.1(10) . .
C15 N3 O43 123.0(10) . .
C15 N3 C11 119.1(10) . .
O43 N3 C11 117.8(9) . .
C19 N4 C18 124.0(11) . .
C19 N4 O44 115.6(9) . .
C18 N4 O44 120.4(10) . .
C25 N5 O45 116.0(10) . .
C25 N5 C21 123.7(11) . .
O45 N5 C21 120.3(9) . .
O46 N6 C28 123.0(10) . .
O46 N6 C29 121.3(9) . .
C28 N6 C29 115.7(10) . .
C31 N7 C35 120.3(13) . .
C31 N7 O47 117.1(11) . .
C35 N7 O47 122.5(11) . .
N1 O41 Zn1 123.5(8) . .
N2 O42 Zn2 117.4(7) . .
N3 O43 Zn2 135.4(7) . .
N4 O44 Zn1 124.2(7) . 1_546
N5 O45 Zn1 126.8(8) . .
N6 O46 Zn1 121.0(8) . 1_455
N7 O47 Zn2 124.4(7) . .

loop_
_geom_bond_atom_site_label_1
_geom_bond_atom_site_label_2
_geom_bond_distance
_geom_bond_site_symmetry_2
W1 O1 1.665(9) .
W1 O2 1.856(12) .
W1 O3 1.899(14) .
W1 O4 1.899(11) .
W1 O14 1.930(12) 2_766
W1 O20 2.388(16) .
W1 O19 2.530(15) .
W2 O6 1.700(10) .
W2 O7 1.835(14) .
W2 O5 1.891(11) 2_766
W2 O8 1.911(11) .
W2 O2 1.927(12) .
W2 O20 2.493(15) .
W3 O9 1.686(9) .
W3 O3 1.872(14) .
W3 O10 1.879(10) .
W3 O11 1.890(10) .
W3 O7 1.914(13) .
W3 O20 2.423(15) .
W4 O12 1.653(11) .
W4 O13 1.875(9) .
W4 O14 1.884(11) .
W4 O10 1.901(11) .
W4 O15 1.904(10) .
W4 O19 2.407(14) 2_766
W4 O20' 2.506(14) 2_766
W5 O16 1.664(10) .
W5 O5 1.890(12) .
W5 O13 1.903(11) .
W5 O11 1.904(10) .
W5 O17 1.926(10) .
W5 O19' 2.420(14) .
W5 O20' 2.453(13) 2_766
W6 O18 1.679(8) .
W6 O8 1.880(11) 2_766
W6 O17 1.883(10) .
W6 O15 1.911(10) 2_766
W6 O4 1.939(12) .
W6 O19 2.400(13) .
W7 O21 1.698(11) .
W7 O22 1.879(10) .
W7 O30 1.904(12) 2_755
W7 O23 1.906(10) .
W7 O24 1.907(9) .
W7 O39' 2.445(16) .
W7 O40' 2.481(15) .
W8 O25 1.680(9) .
W8 O26 1.866(13) .
W8 O22 1.887(11) .
W8 O28 1.889(10) .
W8 O27 1.894(11) .
W8 O40 2.401(12) .
W9 O29 1.697(9) .
W9 O32 1.872(10) .
W9 O30 1.881(12) .
W9 O26 1.916(12) .
W9 O31 1.927(10) .
W9 O40' 2.462(15) 2_755
W9 O40 2.503(13) .
W10 O33 1.697(10) .
W10 O34 1.830(11) .
W10 O35 1.875(11) .
W10 O31 1.891(11) .
W10 O27 1.897(12) .
W10 O39 2.437(13) .
W10 O40 2.501(11) .
W11 O36 1.663(8) .
W11 O37 1.903(11) .
W11 O24 1.903(10) 2_755
W11 O28 1.921(10) 2_755
W11 O34 1.931(11) .
W11 O39 2.487(13) .
W11 O39' 2.496(13) 2_755
W12 O38 1.665(9) .
W12 O23 1.876(11) .
W12 O37 1.886(10) .
W12 O35 1.889(11) .
W12 O32 1.897(10) 2_755
W12 O39 2.433(13) .
Zn2 O47 2.034(9) 2_665
Zn2 O47 2.034(9) .
Zn2 O42 2.074(10) .
Zn2 O42 2.074(10) 2_665
Zn2 O43 2.202(9) .
Zn2 O43 2.202(9) 2_665
Zn1 O1W 1.959(12) .
Zn1 O44 1.966(10) 1_564
Zn1 O41 2.021(11) .
Zn1 O46 2.033(10) 1_655
Zn1 O45 2.051(9) .
P1 O20' 1.478(14) .
P1 O20' 1.478(14) 2_766
P1 O19' 1.479(13) 2_766
P1 O19' 1.479(13) .
P1 O19 1.587(14) 2_766
P1 O19 1.587(14) .
P1 O20 1.598(16) .
P1 O20 1.598(16) 2_766
P2 O40' 1.484(15) .
P2 O40' 1.484(15) 2_755
P2 O39' 1.501(14) 2_755
P2 O39' 1.501(14) .
P2 O40 1.531(12) .
P2 O40 1.531(12) 2_755
P2 O39 1.568(12) .
P2 O39 1.568(12) 2_755
O5 W2 1.891(11) 2_766
O8 W6 1.880(11) 2_766
O14 W1 1.930(12) 2_766
O15 W6 1.911(10) 2_766
O19 W4 2.407(14) 2_766
O39 O40 1.788(17) .
O19' O20' 1.59(2) 2_766
O20' O19' 1.59(2) 2_766
O20' W5 2.453(13) 2_766
O20' W4 2.506(14) 2_766
O39' O40' 1.665(19) .
O39' W11 2.496(13) 2_755
O40' W9 2.462(15) 2_755
O24 W11 1.903(10) 2_755
O28 W11 1.921(10) 2_755
O30 W7 1.904(12) 2_755
O32 W12 1.897(10) 2_755
C1 N1 1.331(19) .
C1 C2 1.36(2) .
C1 H1A 0.9300 .
C2 C3 1.440(15) .
C2 H2A 0.9300 .
C3 C4 1.328(16) .
C3 C6 1.470(17) .
C4 C5 1.324(19) .
C4 H4A 0.9300 .
C5 N1 1.354(15) .
C5 H5A 0.9300 .
C6 C10 1.438(15) .
C6 C7 1.447(16) .
C7 C8 1.328(17) .
C7 H7A 0.9300 .
C8 N2 1.368(14) .
C8 H8A 0.9300 .
C9 C10 1.328(17) .
C9 N2 1.330(14) .
C9 H9A 0.9300 .
C10 H10A 0.9300 .
C11 N3 1.360(16) .
C11 C12 1.366(18) .
C11 H11A 0.9300 .
C12 C13 1.387(15) .
C12 H12A 0.9300 .
C13 C14 1.405(16) .
C13 C16 1.489(15) .
C14 C15 1.382(17) .
C14 H14A 0.9300 .
C15 N3 1.327(14) .
C15 H15A 0.9300 .
C16 C17 1.385(15) .
C16 C70 1.395(14) .
C17 C18 1.375(19) .
C17 H17A 0.9300 .
C18 N4 1.338(16) .
C18 H18A 0.9300 .
C19 N4 1.331(15) .
C19 C70 1.432(16) .
C19 H19A 0.9300 .
C21 N5 1.372(15) .
C21 C22 1.421(19) .
C21 H21A 0.9300 .
C22 C23 1.382(16) .
C22 H22A 0.9300 .
C23 C24 1.364(16) .
C23 C26 1.514(16) .
C24 C25 1.413(16) .
C24 H24A 0.9300 .
C25 N5 1.321(14) .
C25 H25A 0.9300 .
C26 C27 1.322(17) .
C26 C30 1.363(17) .
C27 C28 1.395(19) .
C27 H27A 0.9300 .
C28 N6 1.348(16) .
C28 H28A 0.9300 .
C29 C30 1.323(18) .
C29 N6 1.422(16) .
C29 H29A 0.9300 .
C30 H30A 0.9300 .
C35 N7 1.334(17) .
C35 C34 1.34(2) .
C35 H35A 0.9300 .
C34 C33 1.44(2) .
C34 H34A 0.9300 .
C33 C32 1.319(19) .
C33 C33 1.55(3) 2_565
C32 C31 1.41(2) .
C32 H32A 0.9300 .
C31 N7 1.333(19) .
C31 H31A 0.9300 .
C70 H70A 0.9300 .
N1 O41 1.318(15) .
N2 O42 1.312(14) .
N3 O43 1.341(14) .
N4 O44 1.382(14) .
N5 O45 1.337(14) .
N6 O46 1.305(14) .
N7 O47 1.365(15) .
O44 Zn1 1.966(10) 1_546
O46 Zn1 2.033(10) 1_455
